data_7120674
loop_
_publ_author_name
'Bose, Anima'
'Mal, Prasenjit'

_publ_section_title
;
 Weak Interactions Controlled C-H Mono-Nitration of Indolines
;
_journal_name_full 'Chem. Commun.'
_journal_paper_doi 10.1039/C7CC06267B
_journal_year 2017
_chemical_formula_moiety 'C16 H13 Cl N2 O3'
_chemical_formula_sum 'C16 H13 Cl N2 O3'
_chemical_formula_weight 316.73
_space_group_crystal_system monoclinic
_space_group_IT_number 14
_space_group_name_Hall '-P 2yn'
_space_group_name_H-M_alt 'P 1 21/n 1'
_symmetry_space_group_name_Hall '-P 2yn'
_symmetry_space_group_name_H-M 'P 1 21/n 1'
_atom_sites_solution_hydrogens geom
_atom_sites_solution_primary direct
_audit_creation_date 2016-08-06
_audit_creation_method
;
Olex2 1.2-beta
(compiled 2016.02.19 svn.r3266 for OlexSys, GUI svn.r5155)
;
_audit_update_record
;
2017-05-16 deposited with the CCDC.
2017-09-18 downloaded from the CCDC.
;
_cell_angle_alpha 90
_cell_angle_beta 106.445(2)
_cell_angle_gamma 90
_cell_formula_units_Z 4
_cell_length_a 10.4606(4)
_cell_length_b 12.8372(4)
_cell_length_c 11.2997(4)
_cell_measurement_reflns_used 5395
_cell_measurement_temperature 296(2)
_cell_measurement_theta_max 29.97
_cell_measurement_theta_min 2.34
_cell_volume 1455.31(9)
_computing_cell_refinement 'SAINT v8.34A (Bruker, 2013)'
_computing_data_reduction 'SAINT v8.34A (Bruker, 2013)'
_computing_molecular_graphics 'Olex2 (Dolomanov et al., 2009)'
_computing_publication_material 'Olex2 (Dolomanov et al., 2009)'
_computing_structure_refinement 'ShelXL (Sheldrick, 2015)'
_computing_structure_solution 'ShelXT (Sheldrick, 2015)'
_diffrn_ambient_temperature 296.15
_diffrn_measured_fraction_theta_full 1.000
_diffrn_measured_fraction_theta_max 0.999
_diffrn_measurement_device_type 'Bruker APEX-II CCD'
_diffrn_measurement_method '\f and \w scans'
_diffrn_radiation_type MoK\a
_diffrn_radiation_wavelength 0.71073
_diffrn_reflns_av_R_equivalents 0.0242
_diffrn_reflns_av_unetI/netI 0.0290
_diffrn_reflns_Laue_measured_fraction_full 1.000
_diffrn_reflns_Laue_measured_fraction_max 0.999
_diffrn_reflns_limit_h_max 10
_diffrn_reflns_limit_h_min -14
_diffrn_reflns_limit_k_max 14
_diffrn_reflns_limit_k_min -18
_diffrn_reflns_limit_l_max 15
_diffrn_reflns_limit_l_min -15
_diffrn_reflns_number 15342
_diffrn_reflns_point_group_measured_fraction_full 1.000
_diffrn_reflns_point_group_measured_fraction_max 0.999
_diffrn_reflns_theta_full 25.242
_diffrn_reflns_theta_max 30.084
_diffrn_reflns_theta_min 2.344
_diffrn_standards_number 0
_exptl_absorpt_coefficient_mu 0.277
_exptl_absorpt_correction_T_max 0.7460
_exptl_absorpt_correction_T_min 0.6584
_exptl_absorpt_correction_type multi-scan
_exptl_absorpt_process_details
;
SADABS-2014/5 (Bruker,2014/5) was used for absorption correction.
wR2(int) was 0.0669 before and 0.0392 after correction.
The Ratio of minimum to maximum transmission is 0.8826.
The \l/2 correction factor is 0.00150.
;
_exptl_crystal_colour yellow
_exptl_crystal_colour_primary yellow
_exptl_crystal_density_diffrn 1.446
_exptl_crystal_description block
_exptl_crystal_F_000 656
_exptl_crystal_size_max 0.3
_exptl_crystal_size_mid 0.27
_exptl_crystal_size_min 0.22
_refine_diff_density_max 0.358
_refine_diff_density_min -0.535
_refine_diff_density_rms 0.050
_refine_ls_extinction_method none
_refine_ls_goodness_of_fit_ref 1.015
_refine_ls_hydrogen_treatment constr
_refine_ls_matrix_type full
_refine_ls_number_parameters 200
_refine_ls_number_reflns 4271
_refine_ls_number_restraints 0
_refine_ls_restrained_S_all 1.015
_refine_ls_R_factor_all 0.0756
_refine_ls_R_factor_gt 0.0493
_refine_ls_shift/su_max 0.001
_refine_ls_shift/su_mean 0.000
_refine_ls_structure_factor_coef Fsqd
_refine_ls_weighting_details 'w=1/[\s^2^(Fo^2^)+(0.0760P)^2^+0.3980P] where P=(Fo^2^+2Fc^2^)/3'
_refine_ls_weighting_scheme calc
_refine_ls_wR_factor_gt 0.1347
_refine_ls_wR_factor_ref 0.1520
_reflns_Friedel_coverage 0.000
_reflns_number_gt 2923
_reflns_number_total 4271
_reflns_threshold_expression 'I > 2\s(I)'
_cod_data_source_file c7cc06267b2.cif
_cod_data_source_block pmal_ab_3_532_0m
_cod_original_cell_volume 1455.30(9)
_cod_database_code 7120674
_shelx_space_group_comment
;
The symmetry employed for this shelxl refinement is uniquely defined
by the following loop, which should always be used as a source of
symmetry information in preference to the above space-group names.
They are only intended as comments.
;
_olex2_refinement_description
;
1. Fixed Uiso
 At 1.2 times of:
  All C(H) groups, All C(H,H) groups
 At 1.5 times of:
  All C(H,H,H) groups
2.a Secondary CH2 refined with riding coordinates:
 C2(H2A,H2B), C1(H1A,H1B)
2.b Aromatic/amide H refined with riding coordinates:
 C6(H6), C8(H8), C14(H14), C13(H13), C10(H10), C11(H11)
2.c Idealised Me refined as rotating group:
 C16(H16A,H16B,H16C)
;
_shelx_shelxl_version_number 2014/7
_olex2_submission_special_instructions 'No special instructions were received'

loop_
_space_group_symop_operation_xyz
'x, y, z'
'-x+1/2, y+1/2, -z+1/2'
'-x, -y, -z'
'x-1/2, -y-1/2, z-1/2'

loop_
_atom_site_label
_atom_site_type_symbol
_atom_site_fract_x
_atom_site_fract_y
_atom_site_fract_z
_atom_site_U_iso_or_equiv
_atom_site_adp_type
_atom_site_occupancy
_atom_site_site_symmetry_order
_atom_site_calc_flag
_atom_site_refinement_flags_posn
Cl1 Cl 0.17720(6) 1.07716(4) 0.58146(6) 0.0638(2) Uani 1 1 d .
O1 O 0.28479(15) 0.27588(12) 0.32968(12) 0.0560(4) Uani 1 1 d .
N1 N 0.37923(14) 0.30454(11) 0.53223(12) 0.0365(3) Uani 1 1 d .
O2 O 0.07613(15) 0.30901(12) 0.43669(16) 0.0645(4) Uani 1 1 d .
N2 N 0.09897(16) 0.39206(13) 0.39512(16) 0.0508(4) Uani 1 1 d .
O3 O 0.02956(18) 0.43072(12) 0.30025(17) 0.0861(7) Uani 1 1 d .
C4 C 0.33153(16) 0.40685(12) 0.53399(14) 0.0323(3) Uani 1 1 d .
C3 C 0.42386(16) 0.46738(13) 0.62033(13) 0.0341(3) Uani 1 1 d .
C7 C 0.28531(16) 0.62000(13) 0.56157(14) 0.0345(3) Uani 1 1 d .
C9 C 0.26050(16) 0.73310(13) 0.56980(14) 0.0351(4) Uani 1 1 d .
C5 C 0.21283(16) 0.45282(14) 0.46794(15) 0.0369(4) Uani 1 1 d .
C6 C 0.19048(17) 0.55828(13) 0.48040(16) 0.0391(4) Uani 1 1 d .
H6 H 0.1111 0.5881 0.4339 0.047 Uiso 1 1 calc R
C8 C 0.40187(17) 0.57226(13) 0.63321(14) 0.0356(4) Uani 1 1 d .
H8 H 0.4651 0.6116 0.6901 0.043 Uiso 1 1 calc R
C15 C 0.35640(18) 0.24476(14) 0.42801(16) 0.0400(4) Uani 1 1 d .
C14 C 0.29710(19) 0.78664(14) 0.68128(15) 0.0411(4) Uani 1 1 d .
H14 H 0.3384 0.7509 0.7535 0.049 Uiso 1 1 calc R
C13 C 0.27309(19) 0.89247(14) 0.68650(16) 0.0434(4) Uani 1 1 d .
H13 H 0.2975 0.9275 0.7616 0.052 Uiso 1 1 calc R
C12 C 0.21256(19) 0.94508(14) 0.57895(18) 0.0421(4) Uani 1 1 d .
C10 C 0.20183(19) 0.78907(14) 0.46306(16) 0.0437(4) Uani 1 1 d .
H10 H 0.1784 0.7549 0.3874 0.052 Uiso 1 1 calc R
C2 C 0.53910(18) 0.40001(15) 0.68671(16) 0.0444(4) Uani 1 1 d .
H2A H 0.5578 0.4075 0.7754 0.053 Uiso 1 1 calc R
H2B H 0.6186 0.4175 0.6629 0.053 Uiso 1 1 calc R
C11 C 0.1778(2) 0.89413(15) 0.46727(18) 0.0488(5) Uani 1 1 d .
H11 H 0.1383 0.9305 0.3950 0.059 Uiso 1 1 calc R
C1 C 0.4920(2) 0.28962(15) 0.64563(16) 0.0474(5) Uani 1 1 d .
H1A H 0.5629 0.2495 0.6278 0.057 Uiso 1 1 calc R
H1B H 0.4625 0.2540 0.7089 0.057 Uiso 1 1 calc R
C16 C 0.4227(2) 0.13961(16) 0.4415(2) 0.0552(5) Uani 1 1 d .
H16A H 0.3787 0.0965 0.3725 0.083 Uiso 1 1 calc GR
H16B H 0.4169 0.1074 0.5165 0.083 Uiso 1 1 calc GR
H16C H 0.5146 0.1478 0.4440 0.083 Uiso 1 1 calc GR

loop_
_atom_site_aniso_label
_atom_site_aniso_U_11
_atom_site_aniso_U_22
_atom_site_aniso_U_33
_atom_site_aniso_U_23
_atom_site_aniso_U_13
_atom_site_aniso_U_12
Cl1 0.0842(4) 0.0346(3) 0.0820(4) -0.0022(2) 0.0387(3) 0.0098(2)
O1 0.0662(9) 0.0571(9) 0.0399(7) -0.0120(6) 0.0072(6) 0.0021(7)
N1 0.0418(7) 0.0307(7) 0.0345(7) 0.0006(5) 0.0068(5) 0.0043(6)
O2 0.0535(8) 0.0471(9) 0.0901(11) -0.0095(8) 0.0158(8) -0.0148(7)
N2 0.0422(8) 0.0379(9) 0.0612(10) -0.0137(7) -0.0035(7) 0.0026(7)
O3 0.0791(11) 0.0511(10) 0.0864(12) -0.0128(8) -0.0441(9) 0.0086(8)
C4 0.0372(8) 0.0298(8) 0.0292(7) 0.0016(6) 0.0083(6) 0.0015(6)
C3 0.0372(8) 0.0366(9) 0.0270(7) 0.0011(6) 0.0066(6) 0.0012(7)
C7 0.0410(8) 0.0297(8) 0.0318(7) -0.0018(6) 0.0090(6) -0.0008(7)
C9 0.0397(8) 0.0298(8) 0.0361(8) -0.0016(6) 0.0111(6) -0.0025(7)
C5 0.0378(8) 0.0331(8) 0.0352(8) -0.0042(6) 0.0029(6) -0.0018(7)
C6 0.0385(8) 0.0340(9) 0.0396(8) -0.0013(7) 0.0025(7) 0.0034(7)
C8 0.0410(8) 0.0343(8) 0.0288(7) -0.0027(6) 0.0055(6) -0.0036(7)
C15 0.0417(9) 0.0351(9) 0.0451(9) -0.0069(7) 0.0153(7) -0.0047(7)
C14 0.0547(10) 0.0351(9) 0.0339(8) 0.0010(7) 0.0131(7) -0.0011(8)
C13 0.0571(11) 0.0375(9) 0.0401(9) -0.0089(7) 0.0208(8) -0.0044(8)
C12 0.0458(9) 0.0299(8) 0.0555(10) -0.0016(7) 0.0221(8) 0.0017(7)
C10 0.0542(10) 0.0351(9) 0.0363(8) -0.0028(7) 0.0036(7) 0.0023(8)
C2 0.0442(9) 0.0437(10) 0.0376(9) -0.0008(7) -0.0010(7) 0.0063(8)
C11 0.0586(11) 0.0382(10) 0.0448(10) 0.0051(8) 0.0069(8) 0.0068(9)
C1 0.0529(10) 0.0416(10) 0.0397(9) 0.0030(7) 0.0000(8) 0.0122(8)
C16 0.0524(11) 0.0407(11) 0.0769(14) -0.0140(10) 0.0256(10) -0.0003(9)

loop_
_atom_type_symbol
_atom_type_description
_atom_type_scat_dispersion_real
_atom_type_scat_dispersion_imag
_atom_type_scat_source
C C 0.0033 0.0016 'International Tables Vol C Tables 4.2.6.8 and 6.1.1.4'
H H 0.0000 0.0000 'International Tables Vol C Tables 4.2.6.8 and 6.1.1.4'
Cl Cl 0.1484 0.1585 'International Tables Vol C Tables 4.2.6.8 and 6.1.1.4'
N N 0.0061 0.0033 'International Tables Vol C Tables 4.2.6.8 and 6.1.1.4'
O O 0.0106 0.0060 'International Tables Vol C Tables 4.2.6.8 and 6.1.1.4'

loop_
_geom_angle_atom_site_label_1
_geom_angle_atom_site_label_2
_geom_angle_atom_site_label_3
_geom_angle
C4 N1 C1 107.80(13)
C15 N1 C4 124.01(14)
C15 N1 C1 124.86(15)
O2 N2 O3 124.36(17)
O2 N2 C5 117.84(16)
O3 N2 C5 117.69(17)
C3 C4 N1 110.54(13)
C5 C4 N1 131.06(15)
C5 C4 C3 118.39(15)
C4 C3 C2 109.09(15)
C8 C3 C4 120.85(14)
C8 C3 C2 130.06(15)
C6 C7 C9 119.61(14)
C6 C7 C8 118.26(15)
C8 C7 C9 122.13(14)
C14 C9 C7 122.20(15)
C10 C9 C7 119.63(14)
C10 C9 C14 118.14(16)
C4 C5 N2 122.49(15)
C4 C5 C6 120.77(15)
C6 C5 N2 116.26(15)
C7 C6 H6 119.6
C5 C6 C7 120.86(15)
C5 C6 H6 119.6
C3 C8 C7 120.66(14)
C3 C8 H8 119.7
C7 C8 H8 119.7
O1 C15 N1 120.88(16)
O1 C15 C16 122.20(17)
N1 C15 C16 116.92(16)
C9 C14 H14 119.4
C13 C14 C9 121.10(16)
C13 C14 H14 119.4
C14 C13 H13 120.4
C12 C13 C14 119.11(16)
C12 C13 H13 120.4
C13 C12 Cl1 120.71(14)
C11 C12 Cl1 118.47(15)
C11 C12 C13 120.81(17)
C9 C10 H10 119.4
C11 C10 C9 121.17(16)
C11 C10 H10 119.4
C3 C2 H2A 111.0
C3 C2 H2B 111.0
C3 C2 C1 103.77(14)
H2A C2 H2B 109.0
C1 C2 H2A 111.0
C1 C2 H2B 111.0
C12 C11 H11 120.2
C10 C11 C12 119.64(17)
C10 C11 H11 120.2
N1 C1 C2 104.54(14)
N1 C1 H1A 110.8
N1 C1 H1B 110.8
C2 C1 H1A 110.8
C2 C1 H1B 110.8
H1A C1 H1B 108.9
C15 C16 H16A 109.5
C15 C16 H16B 109.5
C15 C16 H16C 109.5
H16A C16 H16B 109.5
H16A C16 H16C 109.5
H16B C16 H16C 109.5

loop_
_geom_bond_atom_site_label_1
_geom_bond_atom_site_label_2
_geom_bond_distance
Cl1 C12 1.7374(18)
O1 C15 1.218(2)
N1 C4 1.407(2)
N1 C15 1.369(2)
N1 C1 1.488(2)
O2 N2 1.216(2)
N2 O3 1.217(2)
N2 C5 1.466(2)
C4 C3 1.398(2)
C4 C5 1.386(2)
C3 C8 1.381(2)
C3 C2 1.501(2)
C7 C9 1.482(2)
C7 C6 1.392(2)
C7 C8 1.400(2)
C9 C14 1.390(2)
C9 C10 1.389(2)
C5 C6 1.388(2)
C6 H6 0.9300
C8 H8 0.9300
C15 C16 1.505(3)
C14 H14 0.9300
C14 C13 1.386(3)
C13 H13 0.9300
C13 C12 1.378(3)
C12 C11 1.376(3)
C10 H10 0.9300
C10 C11 1.375(3)
C2 H2A 0.9700
C2 H2B 0.9700
C2 C1 1.529(3)
C11 H11 0.9300
C1 H1A 0.9700
C1 H1B 0.9700
C16 H16A 0.9600
C16 H16B 0.9600
C16 H16C 0.9600

loop_
_geom_torsion_atom_site_label_1
_geom_torsion_atom_site_label_2
_geom_torsion_atom_site_label_3
_geom_torsion_atom_site_label_4
_geom_torsion
Cl1 C12 C11 C10 -178.47(16)
N1 C4 C3 C8 176.25(15)
N1 C4 C3 C2 -3.24(19)
N1 C4 C5 N2 11.9(3)
N1 C4 C5 C6 -176.31(18)
O2 N2 C5 C4 38.0(3)
O2 N2 C5 C6 -134.16(19)
N2 C5 C6 C7 170.77(16)
O3 N2 C5 C4 -145.8(2)
O3 N2 C5 C6 42.0(3)
C4 N1 C15 O1 -4.5(3)
C4 N1 C15 C16 176.00(16)
C4 N1 C1 C2 -20.89(19)
C4 C3 C8 C7 1.2(3)
C4 C3 C2 C1 -9.77(19)
C4 C5 C6 C7 -1.5(3)
C3 C4 C5 N2 -166.96(16)
C3 C4 C5 C6 4.8(3)
C3 C2 C1 N1 18.20(19)
C7 C9 C14 C13 179.84(17)
C7 C9 C10 C11 -179.76(18)
C9 C7 C6 C5 177.98(16)
C9 C7 C8 C3 -177.83(16)
C9 C14 C13 C12 -0.4(3)
C9 C10 C11 C12 0.1(3)
C5 C4 C3 C8 -4.7(2)
C5 C4 C3 C2 175.85(15)
C6 C7 C9 C14 141.68(18)
C6 C7 C9 C10 -40.0(2)
C6 C7 C8 C3 2.2(2)
C8 C3 C2 C1 170.80(18)
C8 C7 C9 C14 -38.3(2)
C8 C7 C9 C10 140.07(18)
C8 C7 C6 C5 -2.0(3)
C15 N1 C4 C3 -144.69(16)
C15 N1 C4 C5 36.4(3)
C15 N1 C1 C2 139.08(17)
C14 C9 C10 C11 -1.3(3)
C14 C13 C12 Cl1 178.59(15)
C14 C13 C12 C11 -0.9(3)
C13 C12 C11 C10 1.1(3)
C10 C9 C14 C13 1.5(3)
C2 C3 C8 C7 -179.46(17)
C1 N1 C4 C3 15.49(19)
C1 N1 C4 C5 -163.45(18)
C1 N1 C15 O1 -161.33(18)
C1 N1 C15 C16 19.2(3)
